data_2222395
loop_
_publ_author_name
'Saeed, Aamer'
'Khera, Rasheed Ahmad'
'Latif, Muhammad'
'Parvez, Masood'

_publ_section_title
;
 4-Chloro-<i>N</i>-cyclohexylbenzamide
;
_journal_coeditor_code LH2834
_journal_issue 7
_journal_name_full 'Acta Crystallographica Section E'
_journal_page_first o1539
_journal_paper_doi 10.1107/S1600536809021217
_journal_volume 65
_journal_year 2009
_chemical_formula_iupac 'C13 H16 Cl N O'
_chemical_formula_moiety 'C13 H16 Cl N O'
_chemical_formula_sum 'C13 H16 Cl N O'
_chemical_formula_weight 237.72
_chemical_name_systematic 4-Chloro-<i>N</i>-cyclohexylbenzamide
_space_group_IT_number 14
_symmetry_cell_setting monoclinic
_symmetry_space_group_name_Hall '-P 2ybc'
_symmetry_space_group_name_H-M 'P 1 21/c 1'
_atom_sites_solution_hydrogens geom
_atom_sites_solution_primary direct
_atom_sites_solution_secondary difmap
_cell_angle_alpha 90.00
_cell_angle_beta 96.13(6)
_cell_angle_gamma 90.00
_cell_formula_units_Z 4
_cell_length_a 14.755(14)
_cell_length_b 5.043(7)
_cell_length_c 16.818(16)
_cell_measurement_reflns_used 3651
_cell_measurement_temperature 173(2)
_cell_measurement_theta_max 26.0
_cell_measurement_theta_min 3.9
_cell_volume 1244(2)
_computing_cell_refinement 'DENZO (Otwinowski & Minor, 1997)'
_computing_data_collection 'COLLECT (Hooft, 1998)'
_computing_data_reduction 'SCALEPACK (Otwinowski & Minor, 1997)'
_computing_molecular_graphics 'ORTEP-3 for Windows (Farrugia, 1997)'
_computing_publication_material 'SHELXTL (Sheldrick, 2008)'
_computing_structure_refinement 'SHELXL97 (Sheldrick, 2008)'
_computing_structure_solution 'SHELXS97 (Sheldrick, 2008)'
_diffrn_ambient_temperature 173(2)
_diffrn_measured_fraction_theta_full 0.978
_diffrn_measured_fraction_theta_max 0.978
_diffrn_measurement_device_type 'Bruker APEXII CCD'
_diffrn_measurement_method '\f and \w'
_diffrn_radiation_monochromator graphite
_diffrn_radiation_source 'fine-focus sealed tube'
_diffrn_radiation_type MoK\a
_diffrn_radiation_wavelength 0.71073
_diffrn_reflns_av_R_equivalents 0.0336
_diffrn_reflns_av_sigmaI/netI 0.0526
_diffrn_reflns_limit_h_max 17
_diffrn_reflns_limit_h_min -18
_diffrn_reflns_limit_k_max 4
_diffrn_reflns_limit_k_min -6
_diffrn_reflns_limit_l_max 20
_diffrn_reflns_limit_l_min -20
_diffrn_reflns_number 3651
_diffrn_reflns_theta_full 26.00
_diffrn_reflns_theta_max 26.0
_diffrn_reflns_theta_min 3.9
_diffrn_standards_number 0
_exptl_absorpt_coefficient_mu 0.286
_exptl_absorpt_correction_T_max 0.9830
_exptl_absorpt_correction_T_min 0.9665
_exptl_absorpt_correction_type multi-scan
_exptl_absorpt_process_details '(SORTAV; Blessing, 1997)'
_exptl_crystal_colour colorless
_exptl_crystal_density_diffrn 1.269
_exptl_crystal_density_method 'not measured'
_exptl_crystal_description needle
_exptl_crystal_F_000 504
_exptl_crystal_size_max 0.12
_exptl_crystal_size_mid 0.08
_exptl_crystal_size_min 0.06
_refine_diff_density_max 0.157
_refine_diff_density_min -0.211
_refine_ls_extinction_method none
_refine_ls_goodness_of_fit_ref 1.06
_refine_ls_hydrogen_treatment constr
_refine_ls_matrix_type full
_refine_ls_number_parameters 145
_refine_ls_number_reflns 2388
_refine_ls_number_restraints 0
_refine_ls_restrained_S_all 1.06
_refine_ls_R_factor_all 0.098
_refine_ls_R_factor_gt 0.051
_refine_ls_shift/su_max 0.000
_refine_ls_shift/su_mean 0.000
_refine_ls_structure_factor_coef Fsqd
_refine_ls_weighting_details 'calc w=1/[\s^2^(Fo^2^)+(0.0665P)^2^+0.3764P] where P=(Fo^2^+2Fc^2^)/3'
_refine_ls_weighting_scheme calc
_refine_ls_wR_factor_gt 0.118
_refine_ls_wR_factor_ref 0.151
_reflns_number_gt 1497
_reflns_number_total 2388
_reflns_threshold_expression I>2\s(I)
_cod_data_source_file lh2834.cif
_cod_data_source_block I
_cod_original_sg_symbol_H-M 'P 21/c'
_cod_database_code 2222395
_cod_database_fobs_code 2222395

loop_
_symmetry_equiv_pos_as_xyz
'x, y, z'
'-x, y+1/2, -z+1/2'
'-x, -y, -z'
'x, -y-1/2, z-1/2'

loop_
_atom_site_type_symbol
_atom_site_label
_atom_site_fract_x
_atom_site_fract_y
_atom_site_fract_z
_atom_site_U_iso_or_equiv
_atom_site_adp_type
_atom_site_calc_flag
_atom_site_refinement_flags
_atom_site_occupancy
_atom_site_disorder_assembly
_atom_site_disorder_group
Cl Cl1 0.77571(5) 0.29595(19) 0.35603(5) 0.0739(3) Uani d . 1 . .
O O1 0.35835(12) 0.8003(3) 0.37556(11) 0.0489(5) Uani d . 1 . .
N N1 0.32675(14) 0.3654(4) 0.38965(14) 0.0491(6) Uani d . 1 . .
H H1 0.3492 0.2036 0.3922 0.059 Uiso calc R 1 . .
C C1 0.48155(15) 0.4944(5) 0.37540(13) 0.0369(6) Uani d . 1 . .
C C2 0.52269(17) 0.2853(5) 0.41805(15) 0.0462(6) Uani d . 1 . .
H H2 0.4884 0.1813 0.4512 0.055 Uiso calc R 1 . .
C C3 0.61349(18) 0.2254(6) 0.41296(16) 0.0529(7) Uani d . 1 . .
H H3 0.6419 0.0831 0.4431 0.063 Uiso calc R 1 . .
C C4 0.66205(17) 0.3746(6) 0.36373(15) 0.0489(7) Uani d . 1 . .
C C5 0.62262(18) 0.5866(6) 0.32108(16) 0.0539(7) Uani d . 1 . .
H H5 0.6569 0.6895 0.2876 0.065 Uiso calc R 1 . .
C C6 0.53255(18) 0.6464(5) 0.32789(15) 0.0474(6) Uani d . 1 . .
H H6 0.5051 0.7938 0.2996 0.057 Uiso calc R 1 . .
C C7 0.38370(16) 0.5666(5) 0.38013(13) 0.0388(6) Uani d . 1 . .
C C8 0.22970(16) 0.3992(5) 0.39603(16) 0.0484(7) Uani d . 1 . .
H H8 0.2181 0.5912 0.4058 0.058 Uiso calc R 1 . .
C C9 0.20142(17) 0.2430(7) 0.46572(16) 0.0564(8) Uani d . 1 . .
H H9A 0.2371 0.3025 0.5157 0.068 Uiso calc R 1 . .
H H9B 0.2142 0.0524 0.4582 0.068 Uiso calc R 1 . .
C C10 0.0997(2) 0.2819(9) 0.4724(2) 0.0789(11) Uani d . 1 . .
H H10A 0.0816 0.1731 0.5171 0.095 Uiso calc R 1 . .
H H10B 0.0881 0.4702 0.4845 0.095 Uiso calc R 1 . .
C C11 0.04290(19) 0.2051(7) 0.3968(2) 0.0735(10) Uani d . 1 . .
H H11A -0.0221 0.2421 0.4022 0.088 Uiso calc R 1 . .
H H11B 0.0494 0.0126 0.3875 0.088 Uiso calc R 1 . .
C C12 0.0718(2) 0.3567(8) 0.3267(2) 0.0819(11) Uani d . 1 . .
H H12A 0.0588 0.5476 0.3333 0.098 Uiso calc R 1 . .
H H12B 0.0360 0.2949 0.2770 0.098 Uiso calc R 1 . .
C C13 0.1742(2) 0.3193(7) 0.31917(18) 0.0699(9) Uani d . 1 . .
H H13A 0.1864 0.1313 0.3072 0.084 Uiso calc R 1 . .
H H13B 0.1920 0.4289 0.2746 0.084 Uiso calc R 1 . .

loop_
_atom_site_aniso_label
_atom_site_aniso_U_11
_atom_site_aniso_U_22
_atom_site_aniso_U_33
_atom_site_aniso_U_12
_atom_site_aniso_U_13
_atom_site_aniso_U_23
Cl1 0.0443(4) 0.0948(7) 0.0840(6) 0.0035(4) 0.0128(4) -0.0220(5)
O1 0.0535(11) 0.0273(9) 0.0662(12) 0.0040(8) 0.0080(9) 0.0016(8)
N1 0.0406(11) 0.0278(12) 0.0806(15) 0.0040(9) 0.0135(11) 0.0015(10)
C1 0.0413(12) 0.0304(12) 0.0393(12) -0.0013(10) 0.0055(10) -0.0056(10)
C2 0.0445(13) 0.0408(14) 0.0535(15) 0.0020(12) 0.0069(11) 0.0053(12)
C3 0.0475(15) 0.0517(17) 0.0589(16) 0.0078(13) 0.0025(12) 0.0025(14)
C4 0.0410(13) 0.0589(18) 0.0472(14) -0.0017(13) 0.0063(11) -0.0165(13)
C5 0.0550(16) 0.0583(18) 0.0510(15) -0.0079(14) 0.0183(13) -0.0018(14)
C6 0.0527(15) 0.0415(16) 0.0486(14) -0.0019(12) 0.0086(12) 0.0051(12)
C7 0.0462(14) 0.0305(14) 0.0399(13) 0.0006(11) 0.0058(10) -0.0009(10)
C8 0.0396(13) 0.0292(13) 0.0768(18) 0.0047(11) 0.0074(13) -0.0048(13)
C9 0.0407(14) 0.078(2) 0.0518(15) 0.0046(14) 0.0100(12) -0.0119(14)
C10 0.0473(16) 0.113(3) 0.080(2) 0.0028(18) 0.0212(15) -0.016(2)
C11 0.0400(15) 0.067(2) 0.113(3) -0.0003(14) 0.0070(17) -0.018(2)
C12 0.0597(19) 0.088(3) 0.091(2) 0.0080(18) -0.0240(17) -0.005(2)
C13 0.0609(18) 0.088(2) 0.0589(17) 0.0027(17) -0.0039(14) 0.0122(17)

loop_
_atom_type_symbol
_atom_type_description
_atom_type_scat_dispersion_real
_atom_type_scat_dispersion_imag
_atom_type_scat_source
C C 0.0033 0.0016 'International Tables Vol C Tables 4.2.6.8 and 6.1.1.4'
H H 0.0000 0.0000 'International Tables Vol C Tables 4.2.6.8 and 6.1.1.4'
Cl Cl 0.1484 0.1585 'International Tables Vol C Tables 4.2.6.8 and 6.1.1.4'
N N 0.0061 0.0033 'International Tables Vol C Tables 4.2.6.8 and 6.1.1.4'
O O 0.0106 0.0060 'International Tables Vol C Tables 4.2.6.8 and 6.1.1.4'

loop_
_geom_angle_atom_site_label_1
_geom_angle_atom_site_label_2
_geom_angle_atom_site_label_3
_geom_angle_site_symmetry_1
_geom_angle_site_symmetry_3
_geom_angle
_geom_angle_publ_flag
C7 N1 C8 . . 123.7(2) ?
C7 N1 H1 . . 118.1 ?
C8 N1 H1 . . 118.1 ?
C2 C1 C6 . . 119.1(2) ?
C2 C1 C7 . . 122.1(2) ?
C6 C1 C7 . . 118.8(2) ?
C1 C2 C3 . . 120.6(2) ?
C1 C2 H2 . . 119.7 ?
C3 C2 H2 . . 119.7 ?
C4 C3 C2 . . 119.2(3) ?
C4 C3 H3 . . 120.4 ?
C2 C3 H3 . . 120.4 ?
C3 C4 C5 . . 121.2(3) ?
C3 C4 Cl1 . . 119.2(2) ?
C5 C4 Cl1 . . 119.6(2) ?
C6 C5 C4 . . 118.8(2) ?
C6 C5 H5 . . 120.6 ?
C4 C5 H5 . . 120.6 ?
C5 C6 C1 . . 121.0(3) ?
C5 C6 H6 . . 119.5 ?
C1 C6 H6 . . 119.5 ?
O1 C7 N1 . . 122.7(2) ?
O1 C7 C1 . . 121.0(2) ?
N1 C7 C1 . . 116.3(2) ?
N1 C8 C9 . . 110.6(2) ?
N1 C8 C13 . . 110.7(2) ?
C9 C8 C13 . . 110.9(2) ?
N1 C8 H8 . . 108.2 ?
C9 C8 H8 . . 108.2 ?
C13 C8 H8 . . 108.2 ?
C8 C9 C10 . . 110.2(2) ?
C8 C9 H9A . . 109.6 ?
C10 C9 H9A . . 109.6 ?
C8 C9 H9B . . 109.6 ?
C10 C9 H9B . . 109.6 ?
H9A C9 H9B . . 108.1 ?
C11 C10 C9 . . 111.7(3) ?
C11 C10 H10A . . 109.3 ?
C9 C10 H10A . . 109.3 ?
C11 C10 H10B . . 109.3 ?
C9 C10 H10B . . 109.3 ?
H10A C10 H10B . . 107.9 ?
C10 C11 C12 . . 110.8(3) ?
C10 C11 H11A . . 109.5 ?
C12 C11 H11A . . 109.5 ?
C10 C11 H11B . . 109.5 ?
C12 C11 H11B . . 109.5 ?
H11A C11 H11B . . 108.1 ?
C11 C12 C13 . . 111.3(3) ?
C11 C12 H12A . . 109.4 ?
C13 C12 H12A . . 109.4 ?
C11 C12 H12B . . 109.4 ?
C13 C12 H12B . . 109.4 ?
H12A C12 H12B . . 108.0 ?
C8 C13 C12 . . 110.1(3) ?
C8 C13 H13A . . 109.6 ?
C12 C13 H13A . . 109.6 ?
C8 C13 H13B . . 109.6 ?
C12 C13 H13B . . 109.6 ?
H13A C13 H13B . . 108.1 ?

loop_
_geom_bond_atom_site_label_1
_geom_bond_atom_site_label_2
_geom_bond_site_symmetry_2
_geom_bond_distance
_geom_bond_publ_flag
Cl1 C4 . 1.742(3) ?
O1 C7 . 1.236(3) ?
N1 C7 . 1.338(3) ?
N1 C8 . 1.457(3) ?
N1 H1 . 0.8800 ?
C1 C2 . 1.379(4) ?
C1 C6 . 1.386(3) ?
C1 C7 . 1.499(3) ?
C2 C3 . 1.385(4) ?
C2 H2 . 0.9500 ?
C3 C4 . 1.375(4) ?
C3 H3 . 0.9500 ?
C4 C5 . 1.381(4) ?
C5 C6 . 1.379(4) ?
C5 H5 . 0.9500 ?
C6 H6 . 0.9500 ?
C8 C9 . 1.508(4) ?
C8 C13 . 1.510(4) ?
C8 H8 . 1.0000 ?
C9 C10 . 1.530(4) ?
C9 H9A . 0.9900 ?
C9 H9B . 0.9900 ?
C10 C11 . 1.496(5) ?
C10 H10A . 0.9900 ?
C10 H10B . 0.9900 ?
C11 C12 . 1.505(5) ?
C11 H11A . 0.9900 ?
C11 H11B . 0.9900 ?
C12 C13 . 1.541(4) ?
C12 H12A . 0.9900 ?
C12 H12B . 0.9900 ?
C13 H13A . 0.9900 ?
C13 H13B . 0.9900 ?

loop_
_geom_hbond_atom_site_label_D
_geom_hbond_atom_site_label_H
_geom_hbond_atom_site_label_A
_geom_hbond_site_symmetry_A
_geom_hbond_distance_DH
_geom_hbond_distance_HA
_geom_hbond_distance_DA
_geom_hbond_angle_DHA
N1 H1 O1 1_545 0.88 2.06 2.901(5) 159.9

loop_
_geom_torsion_atom_site_label_1
_geom_torsion_atom_site_label_2
_geom_torsion_atom_site_label_3
_geom_torsion_atom_site_label_4
_geom_torsion_site_symmetry_1
_geom_torsion_site_symmetry_2
_geom_torsion_site_symmetry_3
_geom_torsion_site_symmetry_4
_geom_torsion
_geom_torsion_publ_flag
C6 C1 C2 C3 . . . . -0.7(4) ?
C7 C1 C2 C3 . . . . -179.3(2) ?
C1 C2 C3 C4 . . . . -1.0(4) ?
C2 C3 C4 C5 . . . . 1.7(4) ?
C2 C3 C4 Cl1 . . . . -178.9(2) ?
C3 C4 C5 C6 . . . . -0.6(4) ?
Cl1 C4 C5 C6 . . . . -180.0(2) ?
C4 C5 C6 C1 . . . . -1.2(4) ?
C2 C1 C6 C5 . . . . 1.8(4) ?
C7 C1 C6 C5 . . . . -179.5(2) ?
C8 N1 C7 O1 . . . . -0.3(4) ?
C8 N1 C7 C1 . . . . 179.5(2) ?
C2 C1 C7 O1 . . . . 145.9(2) ?
C6 C1 C7 O1 . . . . -32.8(3) ?
C2 C1 C7 N1 . . . . -34.0(3) ?
C6 C1 C7 N1 . . . . 147.4(2) ?
C7 N1 C8 C9 . . . . -132.2(3) ?
C7 N1 C8 C13 . . . . 104.5(3) ?
N1 C8 C9 C10 . . . . 179.5(2) ?
C13 C8 C9 C10 . . . . -57.3(3) ?
C8 C9 C10 C11 . . . . 56.9(4) ?
C9 C10 C11 C12 . . . . -56.0(4) ?
C10 C11 C12 C13 . . . . 55.5(4) ?
N1 C8 C13 C12 . . . . -179.8(3) ?
C9 C8 C13 C12 . . . . 57.0(3) ?
C11 C12 C13 C8 . . . . -56.1(4) ?

loop_
_cod_related_entry_id
_cod_related_entry_database
_cod_related_entry_code
1 ChemSpider 195998
